data_4032146
loop_
_publ_author_name
'Miyoshi, Hirokazu'
'Miki, Masahito'
'Hirano, Shintaro'
'Shimizu, Akihiro'
'Kishi, Ryohei'
'Fukuda, Kotaro'
'Shiomi, Daisuke'
'Sato, Kazunobu'
'Takui, Takeji'
'Hisaki, Ichiro'
'Nakano, Masayoshi'
'Tobe, Yoshito'

_publ_section_title
;
 Fluoreno[2,3-b]fluorene vs Indeno[2,1-b]fluorene: Unusual Relationship
 between the Number of \p Electrons and Excitation Energy in
 m-Quinodimethane-Type Singlet Diradicaloids.
;
_journal_issue 3
_journal_name_full 'The Journal of organic chemistry'
_journal_page_first 1380
_journal_page_last 1388
_journal_paper_doi 10.1021/acs.joc.6b02500
_journal_volume 82
_journal_year 2017
_chemical_formula_moiety 'C51 H43'
_chemical_formula_sum 'C51 H43'
_chemical_formula_weight 655.90
_space_group_crystal_system monoclinic
_space_group_IT_number 14
_space_group_name_Hall '-P 2yn'
_space_group_name_H-M_alt 'P 1 21/n 1'
_symmetry_space_group_name_Hall '-P 2yn'
_symmetry_space_group_name_H-M 'P 1 21/n 1'
_atom_sites_solution_hydrogens geom
_atom_sites_solution_primary direct
_atom_sites_solution_secondary difmap
_cell_angle_alpha 90.0000
_cell_angle_beta 101.6294(7)
_cell_angle_gamma 90.0000
_cell_formula_units_Z 4
_cell_length_a 19.8806(4)
_cell_length_b 7.95310(10)
_cell_length_c 24.0117(5)
_cell_measurement_reflns_used 25168
_cell_measurement_temperature 93
_cell_measurement_theta_max 28.745
_cell_measurement_theta_min 1.673
_cell_volume 3718.61(12)
_computing_cell_refinement HKL2000
_computing_data_collection HKL2000
_computing_data_reduction HKL2000
_computing_molecular_graphics 'CrystalStructure 4.2'
_computing_publication_material 'CrystalStructure 4.2 (Rigaku, 2015)'
_computing_structure_refinement 'SHELXL Version 2014/7 (Sheldrick, 2008)'
_computing_structure_solution 'SHELXD Version 2013/2 (Sheldrick, 2008)'
_diffrn_ambient_temperature 93
_diffrn_measured_fraction_theta_full 0.990
_diffrn_measured_fraction_theta_max 0.989
_diffrn_measurement_device_type 'SPring-8, BL38B1, CCD(MX225HE Rayonix)'
_diffrn_radiation_type synchrotron
_diffrn_radiation_wavelength 0.80000
_diffrn_reflns_av_R_equivalents 0.041
_diffrn_reflns_Laue_measured_fraction_full 0.990
_diffrn_reflns_Laue_measured_fraction_max 0.989
_diffrn_reflns_limit_h_max 23
_diffrn_reflns_limit_h_min 0
_diffrn_reflns_limit_k_max 9
_diffrn_reflns_limit_k_min 0
_diffrn_reflns_limit_l_max 28
_diffrn_reflns_limit_l_min -28
_diffrn_reflns_number 25168
_diffrn_reflns_point_group_measured_fraction_full 0.990
_diffrn_reflns_point_group_measured_fraction_max 0.989
_diffrn_reflns_theta_full 28.685
_diffrn_reflns_theta_max 28.745
_diffrn_reflns_theta_min 1.673
_diffrn_standards_number 0
_exptl_absorpt_coefficient_mu 0.000
_exptl_absorpt_correction_type none
_exptl_crystal_colour green
_exptl_crystal_density_diffrn 1.171
_exptl_crystal_density_method 'not measured'
_exptl_crystal_description plate
_exptl_crystal_F_000 1396.00
_exptl_crystal_size_max 0.20
_exptl_crystal_size_mid 0.03
_exptl_crystal_size_min 0.02
_refine_diff_density_max 0.16
_refine_diff_density_min -0.19
_refine_ls_extinction_method none
_refine_ls_goodness_of_fit_ref 1.065
_refine_ls_hydrogen_treatment constr
_refine_ls_number_parameters 467
_refine_ls_number_reflns 6705
_refine_ls_number_restraints 0
_refine_ls_R_factor_all 0.0568
_refine_ls_R_factor_gt 0.0488
_refine_ls_shift/su_max 0.001
_refine_ls_structure_factor_coef Fsqd
_refine_ls_weighting_details 'w = 1/[\s^2^(Fo^2^)+(0.0650P)^2^+1.2950P] where P=(Fo^2^+2Fc^2^)/3'
_refine_ls_weighting_scheme calc
_refine_ls_wR_factor_gt 0.1253
_refine_ls_wR_factor_ref 0.1329
_reflns_Friedel_coverage 0.000
_reflns_number_gt 5787
_reflns_number_total 6705
_reflns_threshold_expression F^2^>2.0\s(F^2^)
_cod_data_source_file jo6b02500_si_002.cif
_cod_data_source_block 6b
_cod_depositor_comments 'Adding full bibliography for 4032146.cif.'
_cod_database_code 4032146

loop_
_space_group_symop_id
_space_group_symop_operation_xyz
1 +X,+Y,+Z
2 1/2-X,1/2+Y,1/2-Z
3 -X,-Y,-Z
4 -1/2+X,-1/2-Y,-1/2+Z

loop_
_atom_site_label
_atom_site_type_symbol
_atom_site_fract_x
_atom_site_fract_y
_atom_site_fract_z
_atom_site_U_iso_or_equiv
_atom_site_adp_type
_atom_site_occupancy
_atom_site_site_symmetry_order
_atom_site_calc_flag
_atom_site_refinement_flags_posn
_atom_site_refinement_flags_adp
_atom_site_refinement_flags_occupancy
_atom_site_disorder_assembly
_atom_site_disorder_group
C1 C 0.93536(8) 0.89375(17) 0.25976(6) 0.0320(3) Uani 1 1 d . . . . .
C2 C 0.90368(8) 0.82657(18) 0.20637(6) 0.0331(3) Uani 1 1 d . . . . .
H2 H 0.9282 0.7551 0.1871 0.040 Uiso 1 1 calc R U . . .
C3 C 0.83610(8) 0.86716(17) 0.18271(6) 0.0317(3) Uani 1 1 d . . . . .
C4 C 0.79175(8) 0.81505(17) 0.13073(6) 0.0328(3) Uani 1 1 d . . . . .
C5 C 0.72723(8) 0.89540(17) 0.12843(6) 0.0330(3) Uani 1 1 d . . . . .
C6 C 0.66548(8) 0.88551(18) 0.08751(6) 0.0371(3) Uani 1 1 d . . . . .
H6 H 0.6628 0.8202 0.0550 0.045 Uiso 1 1 calc R U . . .
C7 C 0.60929(8) 0.97446(19) 0.09667(7) 0.0400(4) Uani 1 1 d . . . . .
H7 H 0.5684 0.9687 0.0700 0.048 Uiso 1 1 calc R U . . .
C8 C 0.61249(9) 1.0736(2) 0.14554(7) 0.0402(4) Uani 1 1 d . . . . .
H8 H 0.5736 1.1318 0.1507 0.048 Uiso 1 1 calc R U . . .
C9 C 0.67254(8) 1.08612(19) 0.18605(6) 0.0370(3) Uani 1 1 d . . . . .
H9 H 0.6744 1.1528 0.2181 0.044 Uiso 1 1 calc R U . . .
C10 C 0.73012(8) 0.99713(18) 0.17794(6) 0.0332(3) Uani 1 1 d . . . . .
C11 C 0.79850(8) 0.98140(17) 0.21218(6) 0.0323(3) Uani 1 1 d . . . . .
C12 C 0.82933(8) 1.05029(18) 0.26338(6) 0.0335(3) Uani 1 1 d . . . . .
H12 H 0.8052 1.1262 0.2814 0.040 Uiso 1 1 calc R U . . .
C13 C 0.89740(8) 1.00683(18) 0.28892(6) 0.0327(3) Uani 1 1 d . . . . .
C14 C 0.92850(8) 1.06982(18) 0.34301(6) 0.0348(3) Uani 1 1 d . . . . .
H14 H 0.9042 1.1427 0.3619 0.042 Uiso 1 1 calc R U . . .
C15 C 0.99402(8) 1.02440(18) 0.36772(6) 0.0338(3) Uani 1 1 d . . . . .
C16 C 1.03696(8) 1.06511(18) 0.42209(6) 0.0355(3) Uani 1 1 d . . . . .
C17 C 1.02475(9) 1.15816(19) 0.46820(6) 0.0390(4) Uani 1 1 d . . . . .
H17 H 0.9828 1.2118 0.4666 0.047 Uiso 1 1 calc R U . . .
C18 C 1.07619(9) 1.1692(2) 0.51634(7) 0.0435(4) Uani 1 1 d . . . . .
H18 H 1.0684 1.2305 0.5474 0.052 Uiso 1 1 calc R U . . .
C19 C 1.13976(9) 1.0902(2) 0.51941(7) 0.0452(4) Uani 1 1 d . . . . .
H19 H 1.1736 1.1019 0.5521 0.054 Uiso 1 1 calc R U . . .
C20 C 1.15291(9) 0.9955(2) 0.47483(7) 0.0417(4) Uani 1 1 d . . . . .
H20 H 1.1951 0.9426 0.4772 0.050 Uiso 1 1 calc R U . . .
C21 C 1.10100(8) 0.98032(19) 0.42536(6) 0.0370(3) Uani 1 1 d . . . . .
C22 C 1.09949(8) 0.88640(18) 0.37467(6) 0.0349(3) Uani 1 1 d . . . . .
C23 C 1.03312(8) 0.91275(18) 0.33876(6) 0.0332(3) Uani 1 1 d . . . . .
C24 C 1.00371(8) 0.84936(18) 0.28570(6) 0.0330(3) Uani 1 1 d . . . . .
H24 H 1.0288 0.7776 0.2670 0.040 Uiso 1 1 calc R U . . .
C25 C 0.80893(7) 0.70541(18) 0.08590(6) 0.0327(3) Uani 1 1 d . . . . .
C26 C 0.81494(8) 0.77664(19) 0.03360(6) 0.0366(3) Uani 1 1 d . . . . .
C27 C 0.82844(8) 0.6728(2) -0.00948(6) 0.0404(4) Uani 1 1 d . . . . .
H27 H 0.8319 0.7199 -0.0443 0.048 Uiso 1 1 calc R U . . .
C28 C 0.83691(9) 0.5009(2) -0.00178(6) 0.0409(4) Uani 1 1 d . . . . .
C29 C 0.83155(8) 0.43292(19) 0.05053(6) 0.0387(4) Uani 1 1 d . . . . .
H29 H 0.8378 0.3178 0.0562 0.046 Uiso 1 1 calc R U . . .
C30 C 0.81725(8) 0.53105(18) 0.09441(6) 0.0350(3) Uani 1 1 d . . . . .
C31 C 0.80822(10) 0.9637(2) 0.02376(7) 0.0458(4) Uani 1 1 d . . . . .
H31A H 0.7607 0.9953 0.0182 0.055 Uiso 1 1 calc R U . . .
H31B H 0.8257 0.9929 -0.0094 0.055 Uiso 1 1 calc R U . . .
H31C H 0.8339 1.0220 0.0562 0.055 Uiso 1 1 calc R U . . .
C32 C 0.84910(11) 0.3905(2) -0.04958(8) 0.0548(5) Uani 1 1 d . . . . .
H32A H 0.8968 0.3610 -0.0435 0.066 Uiso 0.49(4) 1 calc R U P A 1
H32B H 0.8362 0.4497 -0.0850 0.066 Uiso 0.49(4) 1 calc R U P A 1
H32C H 0.8220 0.2901 -0.0508 0.066 Uiso 0.49(4) 1 calc R U P A 1
H32D H 0.8772 0.2966 -0.0343 0.066 Uiso 0.51(4) 1 calc R U P A 2
H32E H 0.8720 0.4539 -0.0742 0.066 Uiso 0.51(4) 1 calc R U P A 2
H32F H 0.8059 0.3504 -0.0707 0.066 Uiso 0.51(4) 1 calc R U P A 2
C33 C 0.80743(9) 0.4495(2) 0.14902(7) 0.0427(4) Uani 1 1 d . . . . .
H33A H 0.8419 0.4898 0.1800 0.051 Uiso 1 1 calc R U . . .
H33B H 0.8114 0.3297 0.1460 0.051 Uiso 1 1 calc R U . . .
H33C H 0.7627 0.4772 0.1557 0.051 Uiso 1 1 calc R U . . .
C34 C 1.15640(8) 0.77984(19) 0.36361(6) 0.0341(3) Uani 1 1 d . . . . .
C35 C 1.20596(8) 0.84793(19) 0.33569(6) 0.0361(3) Uani 1 1 d . . . . .
C36 C 1.26064(8) 0.7480(2) 0.32743(6) 0.0379(3) Uani 1 1 d . . . . .
H36 H 1.2931 0.7931 0.3087 0.045 Uiso 1 1 calc R U . . .
C37 C 1.26800(8) 0.5824(2) 0.34647(6) 0.0382(3) Uani 1 1 d . . . . .
C38 C 1.21842(8) 0.51802(19) 0.37410(6) 0.0391(4) Uani 1 1 d . . . . .
H38 H 1.2227 0.4076 0.3871 0.047 Uiso 1 1 calc R U . . .
C39 C 1.16271(8) 0.61289(19) 0.38301(6) 0.0370(3) Uani 1 1 d . . . . .
C40 C 1.20043(10) 1.0285(2) 0.31614(7) 0.0459(4) Uani 1 1 d . . . . .
H40A H 1.2379 1.0546 0.2979 0.055 Uiso 1 1 calc R U . . .
H40B H 1.2021 1.1011 0.3483 0.055 Uiso 1 1 calc R U . . .
H40C H 1.1577 1.0448 0.2897 0.055 Uiso 1 1 calc R U . . .
C41 C 1.32801(9) 0.4766(2) 0.33833(8) 0.0479(4) Uani 1 1 d . . . . .
H41A H 1.3504 0.4303 0.3742 0.057 Uiso 1 1 calc R U . . .
H41B H 1.3599 0.5450 0.3233 0.057 Uiso 1 1 calc R U . . .
H41C H 1.3120 0.3869 0.3123 0.057 Uiso 1 1 calc R U . . .
C42 C 1.11008(9) 0.5367(2) 0.41286(8) 0.0475(4) Uani 1 1 d . . . . .
H42A H 1.1253 0.4273 0.4270 0.057 Uiso 1 1 calc R U . . .
H42B H 1.0670 0.5267 0.3866 0.057 Uiso 1 1 calc R U . . .
H42C H 1.1045 0.6076 0.4440 0.057 Uiso 1 1 calc R U . . .
C43 C 1.10122(10) 0.5156(2) 0.22866(9) 0.0543(5) Uani 1 1 d . . . . .
H43 H 1.1400 0.5762 0.2454 0.065 Uiso 1 1 calc R U . . .
C44 C 1.06659(12) 0.5560(2) 0.17504(9) 0.0599(5) Uani 1 1 d . . . . .
H44 H 1.0817 0.6450 0.1557 0.072 Uiso 1 1 calc R U . . .
C45 C 1.01021(12) 0.4666(3) 0.14990(8) 0.0646(6) Uani 1 1 d . . . . .
H45 H 0.9872 0.4941 0.1134 0.078 Uiso 1 1 calc R U . . .
C46 C 0.98735(10) 0.3359(3) 0.17850(10) 0.0654(6) Uani 1 1 d . . . . .
H46 H 0.9489 0.2745 0.1614 0.079 Uiso 1 1 calc R U . . .
C47 C 1.02180(12) 0.2960(2) 0.23280(10) 0.0640(5) Uani 1 1 d . . . . .
H47 H 1.0065 0.2082 0.2526 0.077 Uiso 1 1 calc R U . . .
C48 C 1.07871(11) 0.3866(2) 0.25729(8) 0.0580(5) Uani 1 1 d . . . . .
H48 H 1.1021 0.3597 0.2938 0.070 Uiso 1 1 calc R U . . .
C49 C 0.99965(13) 1.0203(5) 0.05670(13) 0.0941(9) Uani 1 1 d . . . . .
H49 H 0.9995 1.0337 0.0952 0.113 Uiso 1 1 calc R U . . .
C50 C 0.98495(13) 0.8684(4) 0.03105(15) 0.0946(9) Uani 1 1 d . . . . .
H50 H 0.9744 0.7778 0.0523 0.114 Uiso 1 1 calc R U . . .
C51 C 0.98536(14) 0.8468(4) -0.02498(17) 0.0988(10) Uani 1 1 d . . . . .
H51 H 0.9755 0.7420 -0.0418 0.119 Uiso 1 1 calc R U . . .

loop_
_atom_site_aniso_label
_atom_site_aniso_U_11
_atom_site_aniso_U_22
_atom_site_aniso_U_33
_atom_site_aniso_U_23
_atom_site_aniso_U_13
_atom_site_aniso_U_12
C1 0.0418(8) 0.0264(7) 0.0262(7) -0.0005(5) 0.0031(6) -0.0012(6)
C2 0.0455(8) 0.0256(7) 0.0271(7) -0.0016(6) 0.0049(6) 0.0013(6)
C3 0.0428(8) 0.0248(7) 0.0253(7) 0.0003(5) 0.0015(6) 0.0001(6)
C4 0.0448(8) 0.0241(7) 0.0268(7) -0.0006(6) 0.0009(6) -0.0006(6)
C5 0.0443(8) 0.0251(7) 0.0266(7) 0.0016(6) 0.0004(6) 0.0003(6)
C6 0.0496(9) 0.0281(7) 0.0296(7) -0.0009(6) -0.0014(6) -0.0009(6)
C7 0.0460(9) 0.0322(8) 0.0362(8) 0.0008(6) -0.0053(7) 0.0024(7)
C8 0.0471(9) 0.0341(8) 0.0362(8) 0.0013(6) 0.0010(7) 0.0069(7)
C9 0.0477(9) 0.0309(7) 0.0297(7) -0.0010(6) 0.0013(6) 0.0052(6)
C10 0.0456(8) 0.0260(7) 0.0259(7) 0.0015(6) 0.0019(6) 0.0006(6)
C11 0.0433(8) 0.0250(7) 0.0267(7) 0.0003(5) 0.0026(6) 0.0014(6)
C12 0.0441(8) 0.0274(7) 0.0274(7) -0.0006(6) 0.0036(6) 0.0028(6)
C13 0.0432(8) 0.0259(7) 0.0273(7) -0.0011(6) 0.0029(6) -0.0003(6)
C14 0.0461(8) 0.0290(7) 0.0281(7) -0.0031(6) 0.0045(6) 0.0010(6)
C15 0.0444(8) 0.0283(7) 0.0267(7) -0.0021(6) 0.0020(6) -0.0007(6)
C16 0.0461(8) 0.0293(7) 0.0284(7) -0.0017(6) 0.0010(6) -0.0019(6)
C17 0.0511(9) 0.0326(8) 0.0308(8) -0.0033(6) 0.0023(7) 0.0013(7)
C18 0.0599(10) 0.0363(8) 0.0303(8) -0.0047(6) -0.0001(7) -0.0010(7)
C19 0.0551(10) 0.0434(9) 0.0301(8) -0.0043(7) -0.0079(7) -0.0003(8)
C20 0.0476(9) 0.0389(8) 0.0336(8) -0.0022(7) -0.0037(7) 0.0006(7)
C21 0.0451(8) 0.0319(8) 0.0306(7) -0.0001(6) -0.0003(6) -0.0007(6)
C22 0.0427(8) 0.0303(7) 0.0288(7) -0.0003(6) 0.0003(6) -0.0010(6)
C23 0.0423(8) 0.0278(7) 0.0276(7) -0.0003(6) 0.0026(6) -0.0005(6)
C24 0.0424(8) 0.0275(7) 0.0280(7) -0.0011(6) 0.0045(6) 0.0003(6)
C25 0.0407(8) 0.0288(7) 0.0257(7) -0.0029(6) 0.0001(6) -0.0018(6)
C26 0.0465(8) 0.0324(8) 0.0278(7) -0.0015(6) 0.0003(6) -0.0032(6)
C27 0.0532(9) 0.0391(9) 0.0270(7) -0.0017(6) 0.0036(7) -0.0033(7)
C28 0.0511(9) 0.0386(8) 0.0311(8) -0.0079(6) 0.0038(7) -0.0013(7)
C29 0.0509(9) 0.0262(7) 0.0355(8) -0.0051(6) 0.0005(7) 0.0007(6)
C30 0.0433(8) 0.0289(7) 0.0300(7) -0.0020(6) 0.0006(6) -0.0011(6)
C31 0.0675(11) 0.0333(8) 0.0351(8) 0.0030(7) 0.0066(8) -0.0017(8)
C32 0.0773(13) 0.0478(10) 0.0388(9) -0.0129(8) 0.0102(9) 0.0032(9)
C33 0.0603(10) 0.0308(8) 0.0360(8) 0.0027(6) 0.0076(7) 0.0013(7)
C34 0.0406(8) 0.0327(7) 0.0251(7) -0.0028(6) -0.0027(6) -0.0001(6)
C35 0.0459(8) 0.0322(8) 0.0268(7) -0.0007(6) -0.0006(6) -0.0006(6)
C36 0.0435(8) 0.0385(8) 0.0296(7) -0.0013(6) 0.0023(6) -0.0022(7)
C37 0.0438(8) 0.0386(8) 0.0285(7) -0.0030(6) -0.0015(6) 0.0025(7)
C38 0.0502(9) 0.0293(7) 0.0340(8) 0.0012(6) -0.0009(7) 0.0014(7)
C39 0.0445(8) 0.0332(8) 0.0299(7) -0.0010(6) -0.0001(6) -0.0025(6)
C40 0.0594(10) 0.0354(9) 0.0428(9) 0.0048(7) 0.0101(8) 0.0011(7)
C41 0.0528(10) 0.0449(9) 0.0439(9) 0.0015(8) 0.0050(8) 0.0090(8)
C42 0.0554(10) 0.0390(9) 0.0483(10) 0.0044(7) 0.0110(8) -0.0029(8)
C43 0.0467(10) 0.0446(10) 0.0706(13) -0.0204(9) 0.0097(9) -0.0011(8)
C44 0.0851(14) 0.0454(10) 0.0567(12) -0.0074(9) 0.0323(11) -0.0063(10)
C45 0.0886(15) 0.0573(12) 0.0411(10) -0.0074(9) -0.0035(10) 0.0154(11)
C46 0.0519(11) 0.0569(12) 0.0803(15) -0.0190(11) -0.0038(10) -0.0061(9)
C47 0.0836(14) 0.0405(10) 0.0701(13) 0.0039(9) 0.0210(11) -0.0083(10)
C48 0.0758(13) 0.0418(10) 0.0472(10) -0.0062(8) -0.0096(9) 0.0145(9)
C49 0.0529(13) 0.135(3) 0.0873(19) -0.027(2) -0.0032(12) 0.0082(16)
C50 0.0661(15) 0.097(2) 0.115(3) 0.0043(19) 0.0061(16) 0.0093(14)
C51 0.0656(15) 0.092(2) 0.134(3) -0.047(2) 0.0074(17) 0.0009(14)

loop_
_atom_type_symbol
_atom_type_description
_atom_type_scat_dispersion_real
_atom_type_scat_dispersion_imag
_atom_type_scat_source
C C 0.0000 0.0000
;
International Tables for Crystallography
(Vol. C, Tables 4.2.6.8 and 6.1.1.4)
;
H H 0.0000 0.0000
;
International Tables for Crystallography
(Vol. C, Table 6.1.1.4)
;

loop_
_geom_angle_atom_site_label_1
_geom_angle_atom_site_label_2
_geom_angle_atom_site_label_3
_geom_angle
_geom_angle_site_symmetry_1
_geom_angle_site_symmetry_3
C2 C1 C24 121.02(13) . .
C2 C1 C13 119.64(13) . .
C24 C1 C13 119.33(13) . .
C3 C2 C1 120.05(13) . .
C3 C2 H2 120.0 . .
C1 C2 H2 120.0 . .
C2 C3 C4 131.52(14) . .
C2 C3 C11 119.90(13) . .
C4 C3 C11 108.58(13) . .
C5 C4 C3 107.13(12) . .
C5 C4 C25 125.10(13) . .
C3 C4 C25 127.71(13) . .
C6 C5 C4 130.71(13) . .
C6 C5 C10 119.59(14) . .
C4 C5 C10 109.68(12) . .
C7 C6 C5 118.68(14) . .
C7 C6 H6 120.7 . .
C5 C6 H6 120.7 . .
C6 C7 C8 121.37(14) . .
C6 C7 H7 119.3 . .
C8 C7 H7 119.3 . .
C9 C8 C7 121.00(15) . .
C9 C8 H8 119.5 . .
C7 C8 H8 119.5 . .
C8 C9 C10 118.85(14) . .
C8 C9 H9 120.6 . .
C10 C9 H9 120.6 . .
C9 C10 C5 120.51(13) . .
C9 C10 C11 132.05(13) . .
C5 C10 C11 107.43(13) . .
C12 C11 C10 132.38(14) . .
C12 C11 C3 120.46(13) . .
C10 C11 C3 107.16(12) . .
C11 C12 C13 120.48(14) . .
C11 C12 H12 119.8 . .
C13 C12 H12 119.8 . .
C12 C13 C14 121.07(14) . .
C12 C13 C1 119.42(13) . .
C14 C13 C1 119.50(13) . .
C15 C14 C13 120.50(14) . .
C15 C14 H14 119.7 . .
C13 C14 H14 119.7 . .
C14 C15 C16 132.13(14) . .
C14 C15 C23 120.72(13) . .
C16 C15 C23 107.15(13) . .
C17 C16 C21 120.20(14) . .
C17 C16 C15 132.16(15) . .
C21 C16 C15 107.55(13) . .
C18 C17 C16 118.69(15) . .
C18 C17 H17 120.7 . .
C16 C17 H17 120.7 . .
C17 C18 C19 121.54(15) . .
C17 C18 H18 119.2 . .
C19 C18 H18 119.2 . .
C20 C19 C18 121.03(15) . .
C20 C19 H19 119.5 . .
C18 C19 H19 119.5 . .
C19 C20 C21 118.67(15) . .
C19 C20 H20 120.7 . .
C21 C20 H20 120.7 . .
C20 C21 C22 130.54(15) . .
C20 C21 C16 119.84(14) . .
C22 C21 C16 109.61(13) . .
C21 C22 C23 107.15(13) . .
C21 C22 C34 124.67(13) . .
C23 C22 C34 128.16(13) . .
C24 C23 C22 131.63(14) . .
C24 C23 C15 119.81(14) . .
C22 C23 C15 108.54(12) . .
C23 C24 C1 120.13(13) . .
C23 C24 H24 119.9 . .
C1 C24 H24 119.9 . .
C26 C25 C30 119.92(13) . .
C26 C25 C4 119.15(13) . .
C30 C25 C4 120.90(13) . .
C27 C26 C25 119.30(14) . .
C27 C26 C31 119.55(14) . .
C25 C26 C31 121.14(14) . .
C28 C27 C26 121.52(15) . .
C28 C27 H27 119.2 . .
C26 C27 H27 119.2 . .
C27 C28 C29 118.36(14) . .
C27 C28 C32 120.58(15) . .
C29 C28 C32 121.03(15) . .
C30 C29 C28 122.15(14) . .
C30 C29 H29 118.9 . .
C28 C29 H29 118.9 . .
C29 C30 C25 118.74(14) . .
C29 C30 C33 120.03(13) . .
C25 C30 C33 121.16(13) . .
C26 C31 H31A 109.5 . .
C26 C31 H31B 109.5 . .
H31A C31 H31B 109.5 . .
C26 C31 H31C 109.5 . .
H31A C31 H31C 109.5 . .
H31B C31 H31C 109.5 . .
C28 C32 H32A 109.5 . .
C28 C32 H32B 109.5 . .
H32A C32 H32B 109.5 . .
C28 C32 H32C 109.5 . .
H32A C32 H32C 109.5 . .
H32B C32 H32C 109.5 . .
C28 C32 H32D 109.5 . .
C28 C32 H32E 109.5 . .
H32D C32 H32E 109.5 . .
C28 C32 H32F 109.5 . .
H32D C32 H32F 109.5 . .
H32E C32 H32F 109.5 . .
C30 C33 H33A 109.5 . .
C30 C33 H33B 109.5 . .
H33A C33 H33B 109.5 . .
C30 C33 H33C 109.5 . .
H33A C33 H33C 109.5 . .
H33B C33 H33C 109.5 . .
C39 C34 C35 119.85(14) . .
C39 C34 C22 120.14(14) . .
C35 C34 C22 119.95(13) . .
C36 C35 C34 119.32(14) . .
C36 C35 C40 120.61(15) . .
C34 C35 C40 120.05(14) . .
C37 C36 C35 121.78(15) . .
C37 C36 H36 119.1 . .
C35 C36 H36 119.1 . .
C38 C37 C36 117.81(15) . .
C38 C37 C41 120.84(15) . .
C36 C37 C41 121.34(15) . .
C39 C38 C37 122.41(14) . .
C39 C38 H38 118.8 . .
C37 C38 H38 118.8 . .
C38 C39 C34 118.83(15) . .
C38 C39 C42 120.31(14) . .
C34 C39 C42 120.87(14) . .
C35 C40 H40A 109.5 . .
C35 C40 H40B 109.5 . .
H40A C40 H40B 109.5 . .
C35 C40 H40C 109.5 . .
H40A C40 H40C 109.5 . .
H40B C40 H40C 109.5 . .
C37 C41 H41A 109.5 . .
C37 C41 H41B 109.5 . .
H41A C41 H41B 109.5 . .
C37 C41 H41C 109.5 . .
H41A C41 H41C 109.5 . .
H41B C41 H41C 109.5 . .
C39 C42 H42A 109.5 . .
C39 C42 H42B 109.5 . .
H42A C42 H42B 109.5 . .
C39 C42 H42C 109.5 . .
H42A C42 H42C 109.5 . .
H42B C42 H42C 109.5 . .
C48 C43 C44 119.85(18) . .
C48 C43 H43 120.1 . .
C44 C43 H43 120.1 . .
C45 C44 C43 120.47(19) . .
C45 C44 H44 119.8 . .
C43 C44 H44 119.8 . .
C44 C45 C46 119.97(19) . .
C44 C45 H45 120.0 . .
C46 C45 H45 120.0 . .
C45 C46 C47 119.65(19) . .
C45 C46 H46 120.2 . .
C47 C46 H46 120.2 . .
C48 C47 C46 119.57(19) . .
C48 C47 H47 120.2 . .
C46 C47 H47 120.2 . .
C43 C48 C47 120.49(18) . .
C43 C48 H48 119.8 . .
C47 C48 H48 119.8 . .
C50 C49 C51 118.9(3) . 3_775
C50 C49 H49 120.5 . .
C51 C49 H49 120.5 3_775 .
C51 C50 C49 121.2(3) . .
C51 C50 H50 119.4 . .
C49 C50 H50 119.4 . .
C50 C51 C49 119.9(3) . 3_775
C50 C51 H51 120.1 . .
C49 C51 H51 120.1 3_775 .

loop_
_geom_bond_atom_site_label_1
_geom_bond_atom_site_label_2
_geom_bond_distance
_geom_bond_site_symmetry_2
C1 C2 1.4143(19) .
C1 C24 1.421(2) .
C1 C13 1.443(2) .
C2 C3 1.387(2) .
C2 H2 0.9300 .
C3 C4 1.4364(19) .
C3 C11 1.449(2) .
C4 C5 1.424(2) .
C4 C25 1.478(2) .
C5 C6 1.411(2) .
C5 C10 1.430(2) .
C6 C7 1.377(2) .
C6 H6 0.9300 .
C7 C8 1.405(2) .
C7 H7 0.9300 .
C8 C9 1.383(2) .
C8 H8 0.9300 .
C9 C10 1.392(2) .
C9 H9 0.9300 .
C10 C11 1.446(2) .
C11 C12 1.372(2) .
C12 C13 1.412(2) .
C12 H12 0.9300 .
C13 C14 1.413(2) .
C14 C15 1.367(2) .
C14 H14 0.9300 .
C15 C16 1.445(2) .
C15 C23 1.447(2) .
C16 C17 1.393(2) .
C16 C21 1.429(2) .
C17 C18 1.383(2) .
C17 H17 0.9300 .
C18 C19 1.400(2) .
C18 H18 0.9300 .
C19 C20 1.376(2) .
C19 H19 0.9300 .
C20 C21 1.413(2) .
C20 H20 0.9300 .
C21 C22 1.423(2) .
C22 C23 1.438(2) .
C22 C34 1.480(2) .
C23 C24 1.385(2) .
C24 H24 0.9300 .
C25 C26 1.405(2) .
C25 C30 1.407(2) .
C26 C27 1.391(2) .
C26 C31 1.508(2) .
C27 C28 1.385(2) .
C27 H27 0.9300 .
C28 C29 1.391(2) .
C28 C32 1.503(2) .
C29 C30 1.386(2) .
C29 H29 0.9300 .
C30 C33 1.510(2) .
C31 H31A 0.9600 .
C31 H31B 0.9600 .
C31 H31C 0.9600 .
C32 H32A 0.9600 .
C32 H32B 0.9600 .
C32 H32C 0.9600 .
C32 H32D 0.9600 .
C32 H32E 0.9600 .
C32 H32F 0.9600 .
C33 H33A 0.9600 .
C33 H33B 0.9600 .
C33 H33C 0.9600 .
C34 C39 1.404(2) .
C34 C35 1.407(2) .
C35 C36 1.393(2) .
C35 C40 1.508(2) .
C36 C37 1.392(2) .
C36 H36 0.9300 .
C37 C38 1.392(2) .
C37 C41 1.504(2) .
C38 C39 1.392(2) .
C38 H38 0.9300 .
C39 C42 1.509(2) .
C40 H40A 0.9600 .
C40 H40B 0.9600 .
C40 H40C 0.9600 .
C41 H41A 0.9600 .
C41 H41B 0.9600 .
C41 H41C 0.9600 .
C42 H42A 0.9600 .
C42 H42B 0.9600 .
C42 H42C 0.9600 .
C43 C48 1.360(3) .
C43 C44 1.370(3) .
C43 H43 0.9300 .
C44 C45 1.361(3) .
C44 H44 0.9300 .
C45 C46 1.373(3) .
C45 H45 0.9300 .
C46 C47 1.382(3) .
C46 H46 0.9300 .
C47 C48 1.370(3) .
C47 H47 0.9300 .
C48 H48 0.9300 .
C49 C50 1.361(4) .
C49 C51 1.370(5) 3_775
C49 H49 0.9300 .
C50 C51 1.358(4) .
C50 H50 0.9300 .
C51 C49 1.370(5) 3_775
C51 H51 0.9300 .

loop_
_geom_torsion_atom_site_label_1
_geom_torsion_atom_site_label_2
_geom_torsion_atom_site_label_3
_geom_torsion_atom_site_label_4
_geom_torsion
_geom_torsion_site_symmetry_1
_geom_torsion_site_symmetry_4
C24 C1 C2 C3 177.81(13) . .
C13 C1 C2 C3 -1.1(2) . .
C1 C2 C3 C4 -178.51(14) . .
C1 C2 C3 C11 1.4(2) . .
C2 C3 C4 C5 179.43(15) . .
C11 C3 C4 C5 -0.46(16) . .
C2 C3 C4 C25 -3.2(3) . .
C11 C3 C4 C25 176.95(14) . .
C3 C4 C5 C6 -178.56(15) . .
C25 C4 C5 C6 3.9(2) . .
C3 C4 C5 C10 0.02(16) . .
C25 C4 C5 C10 -177.47(13) . .
C4 C5 C6 C7 178.24(15) . .
C10 C5 C6 C7 -0.2(2) . .
C5 C6 C7 C8 0.0(2) . .
C6 C7 C8 C9 0.4(2) . .
C7 C8 C9 C10 -0.6(2) . .
C8 C9 C10 C5 0.3(2) . .
C8 C9 C10 C11 -178.55(15) . .
C6 C5 C10 C9 0.1(2) . .
C4 C5 C10 C9 -178.70(13) . .
C6 C5 C10 C11 179.19(13) . .
C4 C5 C10 C11 0.42(16) . .
C9 C10 C11 C12 -0.9(3) . .
C5 C10 C11 C12 -179.92(15) . .
C9 C10 C11 C3 178.29(15) . .
C5 C10 C11 C3 -0.70(16) . .
C2 C3 C11 C12 0.2(2) . .
C4 C3 C11 C12 -179.94(13) . .
C2 C3 C11 C10 -179.19(13) . .
C4 C3 C11 C10 0.72(16) . .
C10 C11 C12 C13 177.18(15) . .
C3 C11 C12 C13 -2.0(2) . .
C11 C12 C13 C14 -176.60(14) . .
C11 C12 C13 C1 2.2(2) . .
C2 C1 C13 C12 -0.7(2) . .
C24 C1 C13 C12 -179.61(13) . .
C2 C1 C13 C14 178.15(13) . .
C24 C1 C13 C14 -0.8(2) . .
C12 C13 C14 C15 178.83(14) . .
C1 C13 C14 C15 0.0(2) . .
C13 C14 C15 C16 -178.10(15) . .
C13 C14 C15 C23 0.8(2) . .
C14 C15 C16 C17 3.2(3) . .
C23 C15 C16 C17 -175.80(16) . .
C14 C15 C16 C21 179.51(16) . .
C23 C15 C16 C21 0.52(17) . .
C21 C16 C17 C18 1.3(2) . .
C15 C16 C17 C18 177.25(16) . .
C16 C17 C18 C19 0.4(2) . .
C17 C18 C19 C20 -1.3(3) . .
C18 C19 C20 C21 0.5(3) . .
C19 C20 C21 C22 -177.08(16) . .
C19 C20 C21 C16 1.2(2) . .
C17 C16 C21 C20 -2.1(2) . .
C15 C16 C21 C20 -178.94(14) . .
C17 C16 C21 C22 176.50(14) . .
C15 C16 C21 C22 -0.35(17) . .
C20 C21 C22 C23 178.42(16) . .
C16 C21 C22 C23 0.04(17) . .
C20 C21 C22 C34 -0.2(3) . .
C16 C21 C22 C34 -178.60(14) . .
C21 C22 C23 C24 -178.37(15) . .
C34 C22 C23 C24 0.2(3) . .
C21 C22 C23 C15 0.29(17) . .
C34 C22 C23 C15 178.87(14) . .
C14 C15 C23 C24 -0.8(2) . .
C16 C15 C23 C24 178.35(13) . .
C14 C15 C23 C22 -179.63(14) . .
C16 C15 C23 C22 -0.51(16) . .
C22 C23 C24 C1 178.54(15) . .
C15 C23 C24 C1 0.0(2) . .
C2 C1 C24 C23 -178.14(13) . .
C13 C1 C24 C23 0.8(2) . .
C5 C4 C25 C26 68.9(2) . .
C3 C4 C25 C26 -108.10(17) . .
C5 C4 C25 C30 -109.24(17) . .
C3 C4 C25 C30 73.8(2) . .
C30 C25 C26 C27 0.6(2) . .
C4 C25 C26 C27 -177.49(14) . .
C30 C25 C26 C31 -178.30(15) . .
C4 C25 C26 C31 3.6(2) . .
C25 C26 C27 C28 -0.8(2) . .
C31 C26 C27 C28 178.18(16) . .
C26 C27 C28 C29 0.1(2) . .
C26 C27 C28 C32 177.93(16) . .
C27 C28 C29 C30 0.8(2) . .
C32 C28 C29 C30 -177.03(16) . .
C28 C29 C30 C25 -1.0(2) . .
C28 C29 C30 C33 176.04(15) . .
C26 C25 C30 C29 0.2(2) . .
C4 C25 C30 C29 178.30(14) . .
C26 C25 C30 C33 -176.76(14) . .
C4 C25 C30 C33 1.3(2) . .
C21 C22 C34 C39 85.30(19) . .
C23 C22 C34 C39 -93.04(19) . .
C21 C22 C34 C35 -92.03(18) . .
C23 C22 C34 C35 89.63(19) . .
C39 C34 C35 C36 0.3(2) . .
C22 C34 C35 C36 177.64(13) . .
C39 C34 C35 C40 -178.40(14) . .
C22 C34 C35 C40 -1.1(2) . .
C34 C35 C36 C37 -0.5(2) . .
C40 C35 C36 C37 178.19(14) . .
C35 C36 C37 C38 0.3(2) . .
C35 C36 C37 C41 -178.79(14) . .
C36 C37 C38 C39 0.1(2) . .
C41 C37 C38 C39 179.18(14) . .
C37 C38 C39 C34 -0.2(2) . .
C37 C38 C39 C42 179.56(14) . .
C35 C34 C39 C38 0.1(2) . .
C22 C34 C39 C38 -177.27(13) . .
C35 C34 C39 C42 -179.75(14) . .
C22 C34 C39 C42 2.9(2) . .
C48 C43 C44 C45 -0.8(3) . .
C43 C44 C45 C46 0.5(3) . .
C44 C45 C46 C47 0.1(3) . .
C45 C46 C47 C48 -0.5(3) . .
C44 C43 C48 C47 0.3(3) . .
C46 C47 C48 C43 0.3(3) . .
C51 C49 C50 C51 0.4(5) 3_775 .
C49 C50 C51 C49 -0.4(5) . 3_775
